data_7010795
loop_
_publ_author_name
'Tania R. van den Ancker'
'Suresh K. Bhargava'
'Fabian Mohr'
'Stavroula Papadopoulos'
'Colin L. Raston'
'Brian W. Skelton'
'Allan H. White'

_publ_section_title
;
 Syntheses and crystal structures of binuclear gold(I), silver(I) and
 copper(I) complexes containing bulky pyridyl functionalised alkyl
 ligands
;
_journal_issue 20
_journal_name_full 'J. Chem. Soc., Dalton Trans.'
_journal_page_first 3069
_journal_page_last 3072
_journal_paper_doi 10.1039/b103865f
_journal_year 2001
_chemical_formula_sum 'C32 H64 Cu2 N2 Si6'
_chemical_formula_weight 772.49
_space_group_IT_number 14
_symmetry_cell_setting monoclinic
_symmetry_space_group_name_Hall '-P 2ybc'
_symmetry_space_group_name_H-M 'P 1 21/c 1'
_cell_angle_alpha 90.00000
_cell_angle_beta 110.78(3)
_cell_angle_gamma 90.00000
_cell_formula_units_Z 4
_cell_length_a 12.156(5)
_cell_length_b 20.980(10)
_cell_length_c 18.848(6)
_cell_measurement_reflns_used 10
_cell_measurement_temperature 293
_cell_measurement_theta_max 18.4
_cell_measurement_theta_min 12.4
_cell_volume 4494(3)
_computing_cell_refinement 'Enraf Nonius software'
_computing_data_collection 'Enraf Nonius software'
_computing_data_reduction xtal
_computing_molecular_graphics xtal
_computing_publication_material 'xtal BONDLA CIFIO'
_computing_structure_refinement xtal
_computing_structure_solution xtal
_diffrn_ambient_temperature 293
_diffrn_measurement_device_type
;
CAD4   diffractometer
;
_diffrn_measurement_method '2\q-\w scans'
_diffrn_radiation_detector 'scintillation counter'
_diffrn_radiation_monochromator graphite
_diffrn_radiation_source 'sealed tube'
_diffrn_radiation_type 'Mo K\a'
_diffrn_radiation_wavelength .71073
_diffrn_reflns_av_R_equivalents .053
_diffrn_reflns_limit_h_max 14
_diffrn_reflns_limit_h_min 0
_diffrn_reflns_limit_k_max 24
_diffrn_reflns_limit_k_min -24
_diffrn_reflns_limit_l_max 21
_diffrn_reflns_limit_l_min -21
_diffrn_reflns_number 12497
_diffrn_reflns_theta_max 25.0
_diffrn_standards_decay_% 0
_diffrn_standards_interval_time 60
_diffrn_standards_number 10
_exptl_absorpt_coefficient_mu 1.127
_exptl_absorpt_correction_T_max .73
_exptl_absorpt_correction_T_min .60
_exptl_absorpt_correction_type gaussian
_exptl_absorpt_process_details
;
XTAL absorb              
;
_exptl_crystal_colour green
_exptl_crystal_density_diffrn 1.142
_exptl_crystal_description block
_exptl_crystal_F_000 1672
_exptl_crystal_size_max .58
_exptl_crystal_size_mid .45
_exptl_crystal_size_min .36
_refine_diff_density_max .40
_refine_diff_density_min -.41
_refine_ls_goodness_of_fit_all 1.675
_refine_ls_goodness_of_fit_ref 1.999
_refine_ls_hydrogen_treatment noref
_refine_ls_matrix_type full
_refine_ls_number_constraints 0
_refine_ls_number_parameters 408
_refine_ls_number_reflns 4838
_refine_ls_number_restraints 0
_refine_ls_R_factor_all .076
_refine_ls_R_factor_gt .048
_refine_ls_shift/su_max .042
_refine_ls_shift/su_mean .001
_refine_ls_structure_factor_coef F
_refine_ls_weighting_scheme sigma
_refine_ls_wR_factor_all .055
_refine_ls_wR_factor_ref .051
_reflns_limit_h_max 14
_reflns_limit_h_min 0
_reflns_limit_k_max 24
_reflns_limit_k_min 0
_reflns_limit_l_max 22
_reflns_limit_l_min -22
_reflns_number_gt 4838
_reflns_number_observed 4838
_reflns_number_total 7892
_reflns_threshold_expression 'I    > 3.00 sig(I   )'
_cod_data_source_file b103865f.txt
_cod_data_source_block cusi
_cod_original_sg_symbol_Hall -p_2ybc
_cod_original_sg_symbol_H-M P_1_21/c_1
_cod_database_code 7010795

loop_
_symmetry_equiv_pos_as_xyz
+x,+y,+z
-x,1/2+y,1/2-z
-x,-y,-z
+x,1/2-y,1/2+z

loop_
_atom_site_label
_atom_site_fract_x
_atom_site_fract_y
_atom_site_fract_z
_atom_site_U_iso_or_equiv
_atom_site_adp_type
_atom_site_calc_flag
_atom_site_calc_attached_atom
_atom_site_occupancy
_atom_site_disorder_assembly
_atom_site_disorder_group
Cu1 .26164(5) .75790(3) .53975(3) .0585(3) Uani ? ? 1.00000 ? ?
N11 .1808(3) .83879(16) .5185(2) .054(2) Uani ? ? 1.00000 ? ?
C12 .0596(4) .8369(2) .4924(2) .054(3) Uani ? ? 1.00000 ? ?
C12' -.0020(4) .77989(19) .5073(2) .049(2) Uani ? ? 1.00000 ? ?
Si11 -.11750(12) .75001(7) .41803(8) .0652(8) Uani ? ? 1.00000 ? ?
C111 -.0601(7) .7504(4) .3404(4) .145(6) Uani ? ? 1.00000 ? ?
C112 -.2591(6) .7950(3) .3804(4) .140(5) Uani ? ? 1.00000 ? ?
C113 -.1652(6) .6676(3) .4262(4) .114(4) Uani ? ? 1.00000 ? ?
Si12 -.05143(13) .80033(7) .58781(8) .0675(8) Uani ? ? 1.00000 ? ?
C121 -.1402(7) .7365(3) .6107(4) .127(5) Uani ? ? 1.00000 ? ?
C122 -.1464(7) .8717(3) .5730(4) .142(6) Uani ? ? 1.00000 ? ?
C123 .0780(6) .8155(5) .6753(4) .168(7) Uani ? ? 1.00000 ? ?
C13 -.0014(4) .8907(2) .4553(3) .068(3) Uani ? ? 1.00000 ? ?
C14 .0568(5) .9442(2) .4452(3) .085(3) Uani ? ? 1.00000 ? ?
C15 .1760(5) .9455(2) .4736(3) .077(3) Uani ? ? 1.00000 ? ?
C16 .2356(4) .8931(2) .5101(3) .071(3) Uani ? ? 1.00000 ? ?
C16' .3678(5) .8940(3) .5499(4) .096(4) Uani ? ? 1.00000 ? ?
Si13 .42482(18) .94943(10) .63389(14) .1283(15) Uani ? ? 1.00000 ? ?
C131 .5940(13) .9457(11) .6524(14) .25(2) Uani ? ? .50000 ? ?
C131' .5576(17) .9224(10) .7071(13) .24(2) Uani ? ? .50000 ? ?
C132 .3783(17) 1.0317(7) .6062(12) .248(16) Uani ? ? .50000 ? ?
C132' .4642(18) 1.0259(8) .6111(12) .212(17) Uani ? ? .50000 ? ?
C133 .3860(16) .9125(9) .7060(9) .173(15) Uani ? ? .50000 ? ?
C133' .3064(15) .9629(10) .6808(11) .203(17) Uani ? ? .50000 ? ?
Cu2 .08949(5) .70238(3) .54546(3) .0510(3) Uani ? ? 1.00000 ? ?
N21 .1715(3) .62185(16) .56998(19) .052(2) Uani ? ? 1.00000 ? ?
C22' .3410(4) .6753(2) .5499(3) .059(3) Uani ? ? 1.00000 ? ?
Si21 .38140(16) .67346(9) .46235(10) .0925(11) Uani ? ? 1.00000 ? ?
C211 .2574(7) .6401(5) .3827(4) .164(7) Uani ? ? 1.00000 ? ?
C212 .4085(7) .7527(4) .4302(5) .158(7) Uani ? ? 1.00000 ? ?
C213 .5139(7) .6246(4) .4673(5) .147(6) Uani ? ? 1.00000 ? ?
Si22 .46333(13) .68607(8) .64287(9) .0808(10) Uani ? ? 1.00000 ? ?
C221 .5701(5) .7484(4) .6417(4) .133(5) Uani ? ? 1.00000 ? ?
C222 .5518(7) .6125(4) .6772(5) .178(6) Uani ? ? 1.00000 ? ?
C223 .4018(6) .7086(4) .7173(4) .144(6) Uani ? ? 1.00000 ? ?
C22 .2748(4) .6168(2) .5560(3) .063(3) Uani ? ? 1.00000 ? ?
C23 .3177(5) .5554(2) .5514(3) .079(3) Uani ? ? 1.00000 ? ?
C24 .2601(5) .5027(2) .5610(4) .091(4) Uani ? ? 1.00000 ? ?
C25 .1604(5) .5088(2) .5770(3) .078(3) Uani ? ? 1.00000 ? ?
C26 .1192(4) .5689(2) .5833(3) .058(3) Uani ? ? 1.00000 ? ?
C26' .0122(4) .5770(2) .6041(3) .065(3) Uani ? ? 1.00000 ? ?
Si23 .03295(15) .55900(8) .70631(10) .0853(11) Uani ? ? 1.00000 ? ?
C231 -.1075(6) .5720(4) .7189(4) .132(6) Uani ? ? 1.00000 ? ?
C232 .0759(7) .4750(4) .7287(4) .155(6) Uani ? ? 1.00000 ? ?
C233 .1469(6) .6132(4) .7677(4) .156(6) Uani ? ? 1.00000 ? ?
H111a -.10990 .73550 .29492 .21600 Uiso ? ? 1.00000 ? ?
H111b .01332 .72156 .35494 .21600 Uiso ? ? 1.00000 ? ?
H111c -.02767 .79142 .33476 .21600 Uiso ? ? 1.00000 ? ?
H112a -.29575 .79544 .41988 .18600 Uiso ? ? 1.00000 ? ?
H112b -.24498 .83862 .37211 .18600 Uiso ? ? 1.00000 ? ?
H112c -.32127 .78080 .33588 .18600 Uiso ? ? 1.00000 ? ?
H113a -.09854 .63844 .43999 .15100 Uiso ? ? 1.00000 ? ?
H113b -.19609 .66453 .46738 .15100 Uiso ? ? 1.00000 ? ?
H113c -.22365 .65046 .38241 .15100 Uiso ? ? 1.00000 ? ?
H121a -.21230 .72768 .56578 .16700 Uiso ? ? 1.00000 ? ?
H121b -.09918 .69669 .62219 .16700 Uiso ? ? 1.00000 ? ?
H121c -.16957 .74505 .65078 .16700 Uiso ? ? 1.00000 ? ?
H122a -.10857 .90852 .56177 .20000 Uiso ? ? 1.00000 ? ?
H122b -.21831 .86538 .52722 .20000 Uiso ? ? 1.00000 ? ?
H122c -.17536 .88348 .61185 .20000 Uiso ? ? 1.00000 ? ?
H123a .12913 .77946 .68864 .22700 Uiso ? ? 1.00000 ? ?
H123b .12422 .85098 .66684 .22700 Uiso ? ? 1.00000 ? ?
H123c .05577 .82674 .71703 .22700 Uiso ? ? 1.00000 ? ?
H13 -.08925 .88897 .43582 .08200 Uiso ? ? 1.00000 ? ?
H14 .01046 .98053 .41840 .10200 Uiso ? ? 1.00000 ? ?
H15 .21609 .98481 .46738 .08400 Uiso ? ? 1.00000 ? ?
H16'a .41753 .84733 .57308 .12000 Uiso ? ? 1.00000 ? ?
H16'b .39377 .90835 .50757 .12000 Uiso ? ? 1.00000 ? ?
H131a .62419 .90549 .66429 .30000 Uiso ? ? .50000 ? ?
H131b .60980 .96291 .60988 .30000 Uiso ? ? .50000 ? ?
H131c .62135 .97509 .69455 .30000 Uiso ? ? .50000 ? ?
H132a .40830 1.04770 .56705 .22500 Uiso ? ? .50000 ? ?
H132b .29411 1.03680 .58436 .22500 Uiso ? ? .50000 ? ?
H132c .40604 1.06261 .64700 .22500 Uiso ? ? .50000 ? ?
H133a .30072 .90751 .69045 .23900 Uiso ? ? .50000 ? ?
H133b .41945 .87103 .71846 .23900 Uiso ? ? .50000 ? ?
H133c .41222 .93968 .74872 .23900 Uiso ? ? .50000 ? ?
H131'a .54827 .88095 .72343 .26700 Uiso ? ? .50000 ? ?
H131'b .62002 .91813 .68337 .26700 Uiso ? ? .50000 ? ?
H131'c .59029 .94951 .74839 .26700 Uiso ? ? .50000 ? ?
H132'a .51790 1.02548 .58288 .24700 Uiso ? ? .50000 ? ?
H132'b .39021 1.04749 .56933 .24700 Uiso ? ? .50000 ? ?
H132'c .48800 1.05764 .64766 .24700 Uiso ? ? .50000 ? ?
H133'a .23627 .97985 .64344 .30000 Uiso ? ? .50000 ? ?
H133'b .28568 .92189 .69627 .30000 Uiso ? ? .50000 ? ?
H133'c .33318 .98975 .72237 .30000 Uiso ? ? .50000 ? ?
H211a .23605 .59551 .39309 .18000 Uiso ? ? 1.00000 ? ?
H211b .18290 .66311 .37167 .18000 Uiso ? ? 1.00000 ? ?
H211c .27182 .63705 .33645 .18000 Uiso ? ? 1.00000 ? ?
H212a .34708 .78301 .42299 .16700 Uiso ? ? 1.00000 ? ?
H212b .47842 .77462 .47341 .16700 Uiso ? ? 1.00000 ? ?
H212c .43547 .75635 .38863 .16700 Uiso ? ? 1.00000 ? ?
H213a .58315 .64110 .50861 .16500 Uiso ? ? 1.00000 ? ?
H213b .50478 .58139 .47955 .16500 Uiso ? ? 1.00000 ? ?
H213c .53888 .62355 .42412 .16500 Uiso ? ? 1.00000 ? ?
H221a .60474 .73811 .60231 .18300 Uiso ? ? 1.00000 ? ?
H221b .53136 .78911 .62544 .18300 Uiso ? ? 1.00000 ? ?
H221c .63512 .75572 .68654 .18300 Uiso ? ? 1.00000 ? ?
H222a .50395 .57731 .68336 .18600 Uiso ? ? 1.00000 ? ?
H222b .58632 .59708 .64037 .18600 Uiso ? ? 1.00000 ? ?
H222c .61711 .61566 .72448 .18600 Uiso ? ? 1.00000 ? ?
H223a .35971 .75034 .70359 .15400 Uiso ? ? 1.00000 ? ?
H223b .35001 .67940 .72381 .15400 Uiso ? ? 1.00000 ? ?
H223c .46438 .71729 .76545 .15400 Uiso ? ? 1.00000 ? ?
H23 .39134 .55173 .54111 .09600 Uiso ? ? 1.00000 ? ?
H24 .29119 .46100 .55612 .10800 Uiso ? ? 1.00000 ? ?
H25 .11857 .47062 .58469 .09300 Uiso ? ? 1.00000 ? ?
H26'a -.01979 .62059 .59130 .07900 Uiso ? ? 1.00000 ? ?
H26'b -.05327 .54993 .57022 .07900 Uiso ? ? 1.00000 ? ?
H231a -.13261 .61578 .70101 .17900 Uiso ? ? 1.00000 ? ?
H231b -.16645 .54517 .67979 .17900 Uiso ? ? 1.00000 ? ?
H231c -.14334 .56943 .75786 .17900 Uiso ? ? 1.00000 ? ?
H232a .03828 .44522 .68855 .19500 Uiso ? ? 1.00000 ? ?
H232b .16004 .46714 .74449 .19500 Uiso ? ? 1.00000 ? ?
H232c .04948 .46999 .77012 .19500 Uiso ? ? 1.00000 ? ?
H233a .22810 .60228 .78212 .20000 Uiso ? ? 1.00000 ? ?
H233b .14311 .65890 .74940 .20000 Uiso ? ? 1.00000 ? ?
H233c .12170 .61373 .81080 .20000 Uiso ? ? 1.00000 ? ?

loop_
_atom_site_aniso_label
_atom_site_aniso_U_11
_atom_site_aniso_U_22
_atom_site_aniso_U_33
_atom_site_aniso_U_12
_atom_site_aniso_U_13
_atom_site_aniso_U_23
Cu2 .0475(3) .0531(3) .0515(3) .0057(3) .0164(3) .0041(3)
N11 .051(2) .054(2) .057(2) -.0061(18) .019(2) -.006(2)
C12 .071(3) .046(3) .047(3) .000(2) .022(2) -.005(2)
C12' .044(3) .053(3) .045(3) .007(2) .011(2) .004(2)
Si11 .0709(10) .0580(9) .0537(8) .0006(7) .0061(7) .0017(7)
C111 .169(7) .205(8) .078(5) -.051(6) .065(5) -.046(5)
C112 .101(5) .107(5) .144(7) .024(4) -.039(5) -.005(5)
C113 .115(5) .086(4) .099(5) -.032(4) -.014(4) .015(4)
Si12 .0724(10) .0735(10) .0613(9) .0039(8) .0297(8) -.0039(8)
C121 .176(7) .093(5) .175(7) -.002(5) .142(6) -.004(5)
C122 .233(9) .095(5) .128(6) .071(5) .102(6) .007(5)
C123 .116(6) .314(12) .069(5) -.034(7) .027(4) -.072(6)
C13 .066(3) .053(3) .078(4) .000(2) .017(3) .002(3)
C14 .111(5) .051(3) .087(4) .003(3) .028(4) .010(3)
C15 .091(4) .062(3) .079(4) -.015(3) .031(3) -.003(3)
C16 .073(4) .064(3) .084(4) -.008(3) .038(3) -.007(3)
C16' .068(4) .085(4) .136(6) -.018(3) .038(4) -.008(4)
Si13 .0965(15) .1107(16) .149(2) -.0333(12) .0081(14) -.0192(15)
C131 .070(11) .29(2) .36(3) -.087(14) .030(15) -.09(2)
C131' .18(2) .22(2) .24(2) -.026(16) -.032(16) -.10(2)
C132 .27(2) .082(11) .25(2) .024(13) -.081(18) -.087(14)
C132' .27(2) .152(16) .20(2) -.113(16) .057(17) -.005(15)
C133 .224(19) .203(18) .105(13) -.066(15) .072(13) -.058(13)
C133' .158(16) .27(2) .22(2) -.091(15) .120(15) -.148(18)
Cu1 .0508(4) .0632(4) .0629(4) .0010(3) .0220(3) -.0000(3)
N21 .049(2) .053(2) .050(2) .0101(18) .0129(18) .0046(19)
C22' .042(3) .076(3) .057(3) .007(2) .016(2) .001(3)
Si21 .0983(13) .1210(15) .0726(11) .0250(11) .0482(10) .0066(11)
C211 .162(7) .238(10) .078(5) .035(7) .024(5) -.019(6)
C212 .207(9) .178(8) .154(7) .041(6) .144(7) .044(6)
C213 .154(7) .165(7) .177(8) .045(6) .127(6) .005(6)
Si22 .0566(9) .1041(13) .0708(11) .0040(9) .0091(8) .0043(10)
C221 .077(5) .167(7) .132(6) -.026(5) .010(4) .015(6)
C222 .146(7) .149(7) .149(7) .054(6) -.060(5) -.003(6)
C223 .112(6) .247(9) .069(4) -.036(6) .030(4) -.035(5)
C22 .066(3) .066(3) .057(3) .014(3) .022(3) .004(3)
C23 .066(3) .077(4) .103(4) .021(3) .041(3) -.006(3)
C24 .100(5) .055(3) .125(5) .019(3) .049(4) -.001(3)
C25 .084(4) .055(3) .097(4) .006(3) .034(3) .002(3)
C26 .065(3) .056(3) .049(3) .007(2) .014(2) .006(2)
C26' .058(3) .063(3) .071(4) .003(2) .019(3) .007(3)
Si23 .0873(12) .0990(13) .0754(11) -.0013(10) .0362(10) .0229(10)
C231 .115(6) .164(7) .150(7) .001(5) .090(5) .024(6)
C232 .201(9) .139(7) .135(7) .052(6) .072(7) .077(6)
C233 .143(7) .239(9) .085(5) -.086(7) .040(5) .003(6)

loop_
_atom_type_symbol
_atom_type_description
_atom_type_oxidation_number
_atom_type_number_in_cell
_atom_type_scat_dispersion_real
_atom_type_scat_dispersion_imag
_atom_type_scat_source
C ? 0 128 .002 .002 'Int Tables Vol IV Tables 2.2B and 2.3.1'
O ? 0 0 .008 .006 'Int Tables Vol IV Tables 2.2B and 2.3.1'
H ? 0 256 0 0 'Int Tables Vol IV Tables 2.2B and 2.3.1'
Si ? 0 24 .072 .071 'Int Tables Vol IV Tables 2.2B and 2.3.1'
N ? 0 8 .004 .003 'Int Tables Vol IV Tables 2.2B and 2.3.1'
Cu ? 0 8 .263 1.266 'Int Tables Vol IV Tables 2.2B and 2.3.1'

loop_
_diffrn_attenuator_code
_diffrn_attenuator_scale
? ?

loop_
_geom_angle_atom_site_label_1
_geom_angle_atom_site_label_2
_geom_angle_atom_site_label_3
_geom_angle_site_symmetry_1
_geom_angle_site_symmetry_2
_geom_angle_site_symmetry_3
_geom_angle
_geom_angle_publ_flag
C12' Cu2 Cu1 . . . 88.36(14) ?
C12' Cu2 N21 . . . 172.66(16) ?
Cu1 Cu2 N21 . . . 92.87(12) ?
C12 N11 C16 . . . 119.3(4) ?
C12 N11 Cu1 . . . 116.8(3) ?
C16 N11 Cu1 . . . 121.8(3) ?
N11 C12 C12' . . . 120.1(3) ?
N11 C12 C13 . . . 117.9(4) ?
C12' C12 C13 . . . 122.0(4) ?
Cu2 C12' C12 . . . 118.6(3) ?
Cu2 C12' Si11 . . . 101.5(2) ?
Cu2 C12' Si12 . . . 101.3(2) ?
C12 C12' Si11 . . . 111.5(3) ?
C12 C12' Si12 . . . 107.2(3) ?
Si11 C12' Si12 . . . 116.8(2) ?
C12' Si11 C111 . . . 109.8(3) ?
C12' Si11 C112 . . . 117.9(3) ?
C12' Si11 C113 . . . 113.3(2) ?
C111 Si11 C112 . . . 104.8(4) ?
C111 Si11 C113 . . . 106.9(4) ?
C112 Si11 C113 . . . 103.3(3) ?
Si11 C111 H111a . . . 115.8 ?
Si11 C111 H111b . . . 108.9 ?
Si11 C111 H111c . . . 112.2 ?
H111a C111 H111b . . . 105.8 ?
H111a C111 H111c . . . 111.2 ?
H111b C111 H111c . . . 101.7 ?
Si11 C112 H112a . . . 108.5 ?
Si11 C112 H112b . . . 110.6 ?
Si11 C112 H112c . . . 120.7 ?
H112a C112 H112b . . . 105.6 ?
H112a C112 H112c . . . 103.6 ?
H112b C112 H112c . . . 106.7 ?
Si11 C113 H113a . . . 110.7 ?
Si11 C113 H113b . . . 110.3 ?
Si11 C113 H113c . . . 116.2 ?
H113a C113 H113b . . . 105.4 ?
H113a C113 H113c . . . 106.9 ?
H113b C113 H113c . . . 106.7 ?
C12' Si12 C121 . . . 113.7(3) ?
C12' Si12 C122 . . . 115.2(3) ?
C12' Si12 C123 . . . 110.2(3) ?
C121 Si12 C122 . . . 103.6(4) ?
C121 Si12 C123 . . . 107.2(4) ?
C122 Si12 C123 . . . 106.3(4) ?
Si12 C121 H121a . . . 110.1 ?
Si12 C121 H121b . . . 112.4 ?
Si12 C121 H121c . . . 117.0 ?
H121a C121 H121b . . . 105.2 ?
H121a C121 H121c . . . 104.0 ?
H121b C121 H121c . . . 107.1 ?
Si12 C122 H122a . . . 111.2 ?
Si12 C122 H122b . . . 109.4 ?
Si12 C122 H122c . . . 118.4 ?
H122a C122 H122b . . . 104.9 ?
H122a C122 H122c . . . 107.3 ?
H122b C122 H122c . . . 104.6 ?
Si12 C123 H123a . . . 111.4 ?
Si12 C123 H123b . . . 109.9 ?
Si12 C123 H123c . . . 112.2 ?
H123a C123 H123b . . . 106.7 ?
H123a C123 H123c . . . 109.1 ?
H123b C123 H123c . . . 107.2 ?
C12 C13 C14 . . . 121.4(4) ?
C12 C13 H13 . . . 117.7 ?
C14 C13 H13 . . . 120.9 ?
C13 C14 C15 . . . 119.5(4) ?
C13 C14 H14 . . . 118.6 ?
C15 C14 H14 . . . 121.9 ?
C14 C15 C16 . . . 119.0(5) ?
C14 C15 H15 . . . 118.4 ?
C16 C15 H15 . . . 122.6 ?
N11 C16 C15 . . . 122.8(4) ?
N11 C16 C16' . . . 115.6(4) ?
C15 C16 C16' . . . 121.4(5) ?
C16 C16' Si13 . . . 115.7(4) ?
C16 C16' H16'a . . . 120.0 ?
C16 C16' H16'b . . . 100.8 ?
Si13 C16' H16'a . . . 102.6 ?
Si13 C16' H16'b . . . 110.8 ?
H16'a C16' H16'b . . . 106.6 ?
C16' Si13 C131 . . . 100.0 ?
C16' Si13 C131' . . . 114.3(7) ?
C16' Si13 C132 . . . 110.9(6) ?
C16' Si13 C132' . . . 114.0(7) ?
C16' Si13 C133 . . . 104.8(6) ?
C16' Si13 C133' . . . 110.9(6) ?
C131 Si13 C132 . . . 106.7(10) ?
C131 Si13 C133 . . . 113.2(9) ?
C131' Si13 C132' . . . 103.0(9) ?
C131' Si13 C133' . . . 107.6(10) ?
C132 Si13 C133 . . . 119.5(10) ?
C132' Si13 C133' . . . 106.5(10) ?
Si13 C131 H131a . . . 112.6 ?
Si13 C131 H131b . . . 110.1 ?
Si13 C131 H131c . . . 98.8 ?
H131a C131 H131b . . . 112 ?
H131a C131 H131c . . . 113 ?
H131b C131 H131c . . . 109 ?
Si13 C131' H131'a . . . 111.1 ?
Si13 C131' H131'b . . . 107.3 ?
Si13 C131' H131'c . . . 116.6 ?
H131'a C131' H131'b . . . 105 ?
H131'a C131' H131'c . . . 111 ?
H131'b C131' H131'c . . . 105.0 ?
Si13 C132 H132a . . . 111.9 ?
Si13 C132 H132b . . . 113.6 ?
Si13 C132 H132c . . . 114.8 ?
H132a C132 H132b . . . 105.0 ?
H132a C132 H132c . . . 104.3 ?
H132b C132 H132c . . . 106 ?
Si13 C132' H132'a . . . 114.4 ?
Si13 C132' H132'b . . . 109.6 ?
Si13 C132' H132'c . . . 121 ?
H132'a C132' H132'b . . . 98.8 ?
H132'a C132' H132'c . . . 109 ?
H132'b C132' H132'c . . . 101.8 ?
Si13 C133 H133a . . . 111.1 ?
Si13 C133 H133b . . . 112.4 ?
Si13 C133 H133c . . . 106.7 ?
H133a C133 H133b . . . 107.0 ?
H133a C133 H133c . . . 109 ?
H133b C133 H133c . . . 110.9 ?
Si13 C133' H133'a . . . 109.0 ?
Si13 C133' H133'b . . . 108.6 ?
Si13 C133' H133'c . . . 112.1 ?
H133'a C133' H133'b . . . 106.9 ?
H133'a C133' H133'c . . . 110 ?
H133'b C133' H133'c . . . 110 ?
Cu2 Cu1 N11 . . . 92.72(12) ?
Cu2 Cu1 C22' . . . 88.49(15) ?
N11 Cu1 C22' . . . 174.00(19) ?
Cu2 N21 C22 . . . 116.8(3) ?
Cu2 N21 C26 . . . 121.9(3) ?
C22 N21 C26 . . . 119.7(4) ?
Cu1 C22' Si21 . . . 101.8(2) ?
Cu1 C22' Si22 . . . 100.7(2) ?
Cu1 C22' C22 . . . 118.3(3) ?
Si21 C22' Si22 . . . 117.2(3) ?
Si21 C22' C22 . . . 111.4(3) ?
Si22 C22' C22 . . . 107.4(3) ?
C22' Si21 C211 . . . 109.2(3) ?
C22' Si21 C212 . . . 113.8(3) ?
C22' Si21 C213 . . . 116.9(3) ?
C211 Si21 C212 . . . 105.4(4) ?
C211 Si21 C213 . . . 105.7(4) ?
C212 Si21 C213 . . . 105.0(4) ?
Si21 C211 H211a . . . 112.7 ?
Si21 C211 H211b . . . 114.2 ?
Si21 C211 H211c . . . 114.1 ?
H211a C211 H211b . . . 102.5 ?
H211a C211 H211c . . . 105.1 ?
H211b C211 H211c . . . 107.2 ?
Si21 C212 H212a . . . 115.3 ?
Si21 C212 H212b . . . 109.3 ?
Si21 C212 H212c . . . 119.8 ?
H212a C212 H212b . . . 101.3 ?
H212a C212 H212c . . . 108.0 ?
H212b C212 H212c . . . 100.5 ?
Si21 C213 H213a . . . 108.9 ?
Si21 C213 H213b . . . 111.1 ?
Si21 C213 H213c . . . 119.3 ?
H213a C213 H213b . . . 106.5 ?
H213a C213 H213c . . . 103.8 ?
H213b C213 H213c . . . 106.4 ?
C22' Si22 C221 . . . 113.8(3) ?
C22' Si22 C222 . . . 113.3(3) ?
C22' Si22 C223 . . . 109.7(3) ?
C221 Si22 C222 . . . 105.6(3) ?
C221 Si22 C223 . . . 107.4(4) ?
C222 Si22 C223 . . . 106.6(4) ?
Si22 C221 H221a . . . 109.8 ?
Si22 C221 H221b . . . 111.2 ?
Si22 C221 H221c . . . 118.3 ?
H221a C221 H221b . . . 103.9 ?
H221a C221 H221c . . . 105.2 ?
H221b C221 H221c . . . 107.4 ?
Si22 C222 H222a . . . 112.0 ?
Si22 C222 H222b . . . 111.5 ?
Si22 C222 H222c . . . 116.6 ?
H222a C222 H222b . . . 105.0 ?
H222a C222 H222c . . . 105.9 ?
H222b C222 H222c . . . 105.0 ?
Si22 C223 H223a . . . 109.4 ?
Si22 C223 H223b . . . 114.0 ?
Si22 C223 H223c . . . 111.0 ?
H223a C223 H223b . . . 107.9 ?
H223a C223 H223c . . . 103.7 ?
H223b C223 H223c . . . 110.3 ?
N21 C22 C22' . . . 120.3(4) ?
N21 C22 C23 . . . 117.9(4) ?
C22' C22 C23 . . . 121.8(5) ?
C22 C23 C24 . . . 121.2(6) ?
C22 C23 H23 . . . 117.9 ?
C24 C23 H23 . . . 120.9 ?
C23 C24 C25 . . . 120.0(5) ?
C23 C24 H24 . . . 119.0 ?
C25 C24 H24 . . . 121.0 ?
C24 C25 C26 . . . 119.1(5) ?
C24 C25 H25 . . . 120.3 ?
C26 C25 H25 . . . 120.6 ?
N21 C26 C25 . . . 121.9(5) ?
N21 C26 C26' . . . 117.8(4) ?
C25 C26 C26' . . . 120.2(5) ?
C26 C26' Si23 . . . 115.5(3) ?
C26 C26' H26'a . . . 110.1 ?
C26 C26' H26'b . . . 109.7 ?
Si23 C26' H26'a . . . 109.4 ?
Si23 C26' H26'b . . . 109.0 ?
H26'a C26' H26'b . . . 102.3 ?
C26' Si23 C231 . . . 108.0(3) ?
C26' Si23 C232 . . . 110.4(3) ?
C26' Si23 C233 . . . 108.3(3) ?
C231 Si23 C232 . . . 108.4(4) ?
C231 Si23 C233 . . . 110.7(4) ?
C232 Si23 C233 . . . 110.9(3) ?
Si23 C231 H231a . . . 106.5 ?
Si23 C231 H231b . . . 106.1 ?
Si23 C231 H231c . . . 140.8 ?
H231a C231 H231b . . . 102.6 ?
H231a C231 H231c . . . 98.2 ?
H231b C231 H231c . . . 97.4 ?
Si23 C232 H232a . . . 115.0 ?
Si23 C232 H232b . . . 114.4 ?
Si23 C232 H232c . . . 98.2 ?
H232a C232 H232b . . . 106.7 ?
H232a C232 H232c . . . 111.7 ?
H232b C232 H232c . . . 110.8 ?
Si23 C233 H233a . . . 120.0 ?
Si23 C233 H233b . . . 115.9 ?
Si23 C233 H233c . . . 98.2 ?
H233a C233 H233b . . . 104.0 ?
H233a C233 H233c . . . 111.5 ?
H233b C233 H233c . . . 106.6 ?

loop_
_geom_bond_atom_site_label_1
_geom_bond_atom_site_label_2
_geom_bond_site_symmetry_1
_geom_bond_site_symmetry_2
_geom_bond_distance
_geom_bond_publ_flag
Cu2 C12' . . 1.957(4) ?
Cu2 Cu1 . . 2.4305(12) ?
Cu2 N21 . . 1.933(3) ?
N11 C12 . . 1.378(6) ?
N11 C16 . . 1.357(6) ?
N11 Cu1 . . 1.931(3) ?
C12 C12' . . 1.490(6) ?
C12 C13 . . 1.394(6) ?
C12' Si11 . . 1.875(4) ?
C12' Si12 . . 1.870(5) ?
Si11 C111 . . 1.831(9) ?
Si11 C112 . . 1.868(7) ?
Si11 C113 . . 1.848(6) ?
C111 H111a . . .912 ?
C111 H111b . . 1.031 ?
C111 H111c . . .968 ?
C112 H112a . . .994 ?
C112 H112b . . .953 ?
C112 H112c . . .956 ?
C113 H113a . . .974 ?
C113 H113b . . .977 ?
C113 H113c . . .948 ?
Si12 C121 . . 1.864(8) ?
Si12 C122 . . 1.851(8) ?
Si12 C123 . . 1.858(6) ?
C121 H121a . . .996 ?
C121 H121b . . .957 ?
C121 H121c . . .960 ?
C122 H122a . . .961 ?
C122 H122b . . .996 ?
C122 H122c . . .950 ?
C123 H123a . . .955 ?
C123 H123b . . .978 ?
C123 H123c . . .948 ?
C13 C14 . . 1.375(7) ?
C13 H13 . . .999 ?
C14 C15 . . 1.355(8) ?
C14 H14 . . .976 ?
C15 C16 . . 1.362(7) ?
C15 H15 . . .986 ?
C16 C16' . . 1.513(7) ?
C16' Si13 . . 1.888(6) ?
C16' H16'a . . 1.152 ?
C16' H16'b . . 1.003 ?
Si13 C131 . . 1.962(16) ?
Si13 C131' . . 1.803(18) ?
Si13 C132 . . 1.833(15) ?
Si13 C132' . . 1.77(2) ?
Si13 C133 . . 1.77(2) ?
Si13 C133' . . 1.96(2) ?
C131 H131a . . .91 ?
C131 H131b . . .96 ?
C131 H131c . . .97 ?
C131' H131'a . . .94 ?
C131' H131'b . . 1.01 ?
C131' H131'c . . .93 ?
C132 H132a . . .99 ?
C132 H132b . . .96 ?
C132 H132c . . .971 ?
C132' H132'a . . .98 ?
C132' H132'b . . 1.063 ?
C132' H132'c . . .927 ?
C133 H133a . . .977 ?
C133 H133b . . .953 ?
C133 H133c . . .945 ?
C133' H133'a . . .961 ?
C133' H133'b . . .97 ?
C133' H133'c . . .93 ?
Cu1 C22' . . 1.959(5) ?
N21 C22 . . 1.375(7) ?
N21 C26 . . 1.348(6) ?
C22' Si21 . . 1.882(6) ?
C22' Si22 . . 1.866(4) ?
C22' C22 . . 1.495(7) ?
Si21 C211 . . 1.847(7) ?
Si21 C212 . . 1.838(9) ?
Si21 C213 . . 1.884(8) ?
C211 H211a . . 1.008 ?
C211 H211b . . .982 ?
C211 H211c . . .950 ?
C212 H212a . . .953 ?
C212 H212b . . 1.051 ?
C212 H212c . . .954 ?
C213 H213a . . .985 ?
C213 H213b . . .951 ?
C213 H213c . . .965 ?
Si22 C221 . . 1.848(7) ?
Si22 C222 . . 1.862(8) ?
Si22 C223 . . 1.870(8) ?
C221 H221a . . .999 ?
C221 H221b . . .971 ?
C221 H221c . . .942 ?
C222 H222a . . .972 ?
C222 H222b . . .983 ?
C222 H222c . . .963 ?
C223 H223a . . 1.000 ?
C223 H223b . . .918 ?
C223 H223c . . .972 ?
C22 C23 . . 1.405(7) ?
C23 C24 . . 1.354(8) ?
C23 H23 . . .983 ?
C24 C25 . . 1.355(9) ?
C24 H24 . . .971 ?
C25 C26 . . 1.376(7) ?
C25 H25 . . .986 ?
C26 C26' . . 1.496(8) ?
C26' Si23 . . 1.890(6) ?
C26' H26'a . . .990 ?
C26' H26'b . . 1.001 ?
Si23 C231 . . 1.826(8) ?
Si23 C232 . . 1.845(8) ?
Si23 C233 . . 1.847(7) ?
C231 H231a . . .988 ?
C231 H231b . . 1.000 ?
C231 H231c . . .979 ?
C232 H232a . . .962 ?
C232 H232b . . .972 ?
C232 H232c . . .950 ?
C233 H233a . . .955 ?
C233 H233b . . 1.014 ?
C233 H233c . . .965 ?

loop_
_geom_hbond_atom_site_label_D
_geom_hbond_atom_site_label_H
_geom_hbond_atom_site_label_A
_geom_hbond_site_symmetry_D
_geom_hbond_site_symmetry_H
_geom_hbond_site_symmetry_A
_geom_hbond_distance_DH
_geom_hbond_distance_HA
_geom_hbond_distance_DA
_geom_hbond_angle_DHA
_geom_hbond_publ_flag
? ? ? ? ? ? ? ? ? ? ?

loop_
_geom_torsion_atom_site_label_1
_geom_torsion_atom_site_label_2
_geom_torsion_atom_site_label_3
_geom_torsion_atom_site_label_4
_geom_torsion_site_symmetry_1
_geom_torsion_site_symmetry_2
_geom_torsion_site_symmetry_3
_geom_torsion_site_symmetry_4
_geom_torsion
_geom_torsion_publ_flag
? ? ? ? ? ? ? ? ? ?
